data_7237897
loop_
_publ_author_name
'Ponsot, Flavien'
'Bucher, L\'eo'
'Desbois, Nicolas'
'Rousselin, Yoann'
'Mondal, Pritam'
'Devillers, Charles H.'
'Romieu, Anthony'
'Gros, Claude P.'
'Singhal, Rahul'
'Sharma, Ganesh D.'

_publ_section_title
;
 A bacteriochlorin-diketopyrrolopyrrole triad as a donor for
 solution-processed bulk heterojunction organic solar cells
;
_journal_issue 31
_journal_name_full 'Journal of Materials Chemistry C'
_journal_page_first 9655
_journal_paper_doi 10.1039/C9TC02724F
_journal_volume 7
_journal_year 2019
_chemical_formula_moiety 'C25 H26 Br2 N4 O'
_chemical_formula_sum 'C25 H26 Br2 N4 O'
_chemical_formula_weight 558.32
_chemical_name_systematic 3,13-Dibromo-5-methoxy-8,8,18,18-tetramethylbacteriochlorin
_space_group_crystal_system monoclinic
_space_group_IT_number 15
_space_group_name_Hall '-I 2ya'
_space_group_name_H-M_alt 'I 1 2/a 1'
_atom_sites_solution_hydrogens mixed
_atom_sites_solution_primary dual
_audit_creation_date 2019-03-27
_audit_creation_method
;
Olex2 1.2
(compiled May 18 2018 14:05:52 for OlexSys, GUI svn.r5506)
;
_audit_update_record
;
2019-04-15 deposited with the CCDC.	2019-07-16 downloaded from the CCDC.
;
_cell_angle_alpha 90
_cell_angle_beta 92.947(2)
_cell_angle_gamma 90
_cell_formula_units_Z 4
_cell_length_a 18.3753(10)
_cell_length_b 5.8406(3)
_cell_length_c 21.3396(19)
_cell_measurement_reflns_used 7598
_cell_measurement_temperature 100.0(1)
_cell_measurement_theta_max 27.40
_cell_measurement_theta_min 2.85
_cell_volume 2287.2(3)
_computing_cell_refinement 'SAINT V8.38A (Bruker, 2016)'
_computing_data_collection 'APEX3 (Bruker, 2015)'
_computing_data_reduction 'SAINT V8.38A (Bruker, 2016)'
_computing_molecular_graphics 'Olex2 (Dolomanov et al., 2009)'
_computing_publication_material 'Olex2 (Dolomanov et al., 2009)'
_computing_structure_refinement 'ShelXL (Sheldrick, 2015)'
_computing_structure_solution 'ShelXT (Sheldrick, 2015)'
_diffrn_ambient_temperature 100.0(1)
_diffrn_detector CMOS
_diffrn_detector_area_resol_mean '1024 x 1024'
_diffrn_detector_type 'Photon 100'
_diffrn_measured_fraction_theta_full 0.999
_diffrn_measured_fraction_theta_max 0.997
_diffrn_measurement_device '\k-geometry diffractometer'
_diffrn_measurement_device_type 'Bruker D8 Venture (Mo)'
_diffrn_measurement_method '\f and \w scans''
_diffrn_radiation_collimation '0.6 mm'
_diffrn_radiation_monochromator 'TRIUMPH curved crystal'
_diffrn_radiation_probe x-ray
_diffrn_radiation_type MoK\a
_diffrn_radiation_wavelength 0.71073
_diffrn_reflns_av_R_equivalents 0.0372
_diffrn_reflns_av_unetI/netI 0.0290
_diffrn_reflns_Laue_measured_fraction_full 0.999
_diffrn_reflns_Laue_measured_fraction_max 0.997
_diffrn_reflns_limit_h_max 23
_diffrn_reflns_limit_h_min -23
_diffrn_reflns_limit_k_max 7
_diffrn_reflns_limit_k_min -7
_diffrn_reflns_limit_l_max 27
_diffrn_reflns_limit_l_min -27
_diffrn_reflns_number 15003
_diffrn_reflns_point_group_measured_fraction_full 0.999
_diffrn_reflns_point_group_measured_fraction_max 0.997
_diffrn_reflns_theta_full 25.242
_diffrn_reflns_theta_max 27.552
_diffrn_reflns_theta_min 2.854
_diffrn_source 'X-ray tube'
_diffrn_source_target Mo
_diffrn_source_type 'Siemens KFF Mo 2K-90C'
_diffrn_standards_number 0
_exptl_absorpt_coefficient_mu 3.570
_exptl_absorpt_correction_T_max 0.4915
_exptl_absorpt_correction_T_min 0.3788
_exptl_absorpt_correction_type multi-scan
_exptl_absorpt_process_details
;
SADABS-2016/2 (Bruker,2016) was used for absorption correction.
wR2(int) was 0.0847 before and 0.0528 after correction.
The Ratio of minimum to maximum transmission is 0.7707.
The \l/2 correction factor is Not present.
;
_exptl_crystal_colour 'clear dark violet'
_exptl_crystal_colour_lustre clear
_exptl_crystal_colour_modifier dark
_exptl_crystal_colour_primary violet
_exptl_crystal_density_diffrn 1.621
_exptl_crystal_description prism
_exptl_crystal_F_000 1128
_exptl_crystal_recrystallization_method 'The material was recrystallised from chloroform by slow evaporation'
_exptl_crystal_size_max 0.418
_exptl_crystal_size_mid 0.196
_exptl_crystal_size_min 0.144
_refine_diff_density_max 0.561
_refine_diff_density_min -0.558
_refine_diff_density_rms 0.075
_refine_ls_extinction_method none
_refine_ls_goodness_of_fit_ref 1.015
_refine_ls_hydrogen_treatment mixed
_refine_ls_matrix_type full
_refine_ls_number_parameters 160
_refine_ls_number_reflns 2629
_refine_ls_number_restraints 0
_refine_ls_restrained_S_all 1.015
_refine_ls_R_factor_all 0.0423
_refine_ls_R_factor_gt 0.0302
_refine_ls_shift/su_max 0.001
_refine_ls_shift/su_mean 0.000
_refine_ls_structure_factor_coef Fsqd
_refine_ls_weighting_details 'w=1/[\s^2^(Fo^2^)+(0.0311P)^2^+4.9290P] where P=(Fo^2^+2Fc^2^)/3'
_refine_ls_weighting_scheme calc
_refine_ls_wR_factor_gt 0.0682
_refine_ls_wR_factor_ref 0.0729
_reflns_Friedel_coverage 0.000
_reflns_number_gt 2165
_reflns_number_total 2629
_reflns_threshold_expression 'I > 2\s(I)'
_cod_data_source_file c9tc02724f2.cif
_cod_data_source_block diBr-BC
_cod_database_code 7237897
_shelx_shelxl_version_number 2018/3
_shelx_space_group_comment
;
The symmetry employed for this shelxl refinement is uniquely defined
by the following loop, which should always be used as a source of
symmetry information in preference to the above space-group names.
They are only intended as comments.
;
_shelx_estimated_absorpt_t_max 0.627
_shelx_estimated_absorpt_t_min 0.317
_olex2_refinement_description
;
1. Fixed Uiso
 At 1.2 times of:
  All C(H) groups, All C(H,H) groups, All N(H) groups
 At 1.5 times of:
  All C(H,H,H) groups
2. Others
 Fixed Sof: H6(0.5) O1(0.5) C7(0.5) H7A(0.5) H7B(0.5) H7C(0.5)
3.a Fixed occupancy and ADP/Uiso:
 H2
3.b Secondary CH2 refined with riding coordinates:
 C4(H4A,H4B)
3.c Aromatic/amide H refined with riding coordinates:
 C1(H1), C10(H10), C6(H6)
3.d Idealised Me refined as rotating group:
 C13(H13A,H13B,H13C), C12(H12A,H12B,H12C), C7(H7A,H7B,H7C)
;
_olex2_diffrn_ambient_temperature_device 'Oxford Cryosystems'
_olex2_exptl_crystal_mounting_method 'The crystal was mounted on a MITIGEN holder oil'
_olex2_submission_special_instructions 'No special instructions were received'

loop_
_space_group_symop_operation_xyz
'x, y, z'
'-x+1/2, y, -z'
'x+1/2, y+1/2, z+1/2'
'-x+1, y+1/2, -z+1/2'
'-x, -y, -z'
'x-1/2, -y, z'
'-x+1/2, -y+1/2, -z+1/2'
'x, -y+1/2, z+1/2'

loop_
_atom_site_label
_atom_site_type_symbol
_atom_site_fract_x
_atom_site_fract_y
_atom_site_fract_z
_atom_site_U_iso_or_equiv
_atom_site_adp_type
_atom_site_occupancy
_atom_site_site_symmetry_order
_atom_site_calc_flag
_atom_site_refinement_flags_posn
_atom_site_refinement_flags_occupancy
_atom_site_disorder_assembly
_atom_site_disorder_group
Br1 Br 0.37335(2) 0.68925(5) 0.67375(2) 0.03376(10) Uani 1 1 d . . . .
N1 N 0.42231(10) 0.1912(4) 0.44669(9) 0.0309(5) Uani 1 1 d . . . .
N2 N 0.47632(11) 0.2001(4) 0.57805(9) 0.0308(5) Uani 1 1 d . . . .
H2 H 0.4850(16) 0.134(5) 0.5483(15) 0.037 Uiso 1 1 d . . . .
C2 C 0.40151(12) 0.1461(5) 0.38594(10) 0.0253(5) Uani 1 1 d . . . .
C1 C 0.43362(12) -0.0120(4) 0.34876(10) 0.0249(5) Uani 1 1 d . . . .
H1 H 0.414846 -0.017246 0.306467 0.030 Uiso 1 1 calc R . . .
C13 C 0.33749(13) 0.3850(5) 0.29853(11) 0.0269(5) Uani 1 1 d . . . .
H13A H 0.381085 0.481300 0.297385 0.040 Uiso 1 1 calc GR . . .
H13B H 0.294037 0.478586 0.289071 0.040 Uiso 1 1 calc GR . . .
H13C H 0.340053 0.262734 0.267277 0.040 Uiso 1 1 calc GR . . .
C11 C 0.51034(12) 0.1661(5) 0.63625(10) 0.0257(5) Uani 1 1 d . . . .
C10 C 0.47954(12) 0.3263(4) 0.67685(10) 0.0250(5) Uani 1 1 d . . . .
H10 H 0.491723 0.343682 0.720396 0.030 Uiso 1 1 calc R . . .
C3 C 0.33331(12) 0.2802(5) 0.36350(11) 0.0254(5) Uani 1 1 d . . . .
C9 C 0.42919(12) 0.4515(5) 0.64240(10) 0.0264(5) Uani 1 1 d . . . .
C8 C 0.42650(12) 0.3732(5) 0.57920(11) 0.0288(6) Uani 1 1 d . . . .
C5 C 0.38099(13) 0.3642(5) 0.46690(11) 0.0313(6) Uani 1 1 d . . . .
C6 C 0.38300(12) 0.4497(5) 0.52762(11) 0.0321(6) Uani 1 1 d . . . .
H6 H 0.351280 0.574118 0.535032 0.039 Uiso 0.5 1 calc R P A 2
C12 C 0.26812(13) 0.1181(5) 0.36508(13) 0.0361(6) Uani 1 1 d . . . .
H12A H 0.273866 -0.006163 0.334880 0.054 Uiso 1 1 calc GR . . .
H12B H 0.223230 0.202770 0.354037 0.054 Uiso 1 1 calc GR . . .
H12C H 0.265478 0.053885 0.407323 0.054 Uiso 1 1 calc GR . . .
C4 C 0.33066(14) 0.4618(5) 0.41529(11) 0.0336(6) Uani 1 1 d . . . .
H4A H 0.348522 0.611542 0.400725 0.040 Uiso 1 1 calc R . . .
H4B H 0.280568 0.480410 0.429518 0.040 Uiso 1 1 calc R . . .
O1 O 0.33318(17) 0.5974(6) 0.53788(14) 0.0231(7) Uani 0.5 1 d . P B 1
C7 C 0.3612(4) 0.8133(9) 0.5228(3) 0.0419(14) Uani 0.5 1 d . P B 1
H7A H 0.373453 0.814859 0.478625 0.063 Uiso 0.5 1 calc GR P B 1
H7B H 0.405202 0.844150 0.549416 0.063 Uiso 0.5 1 calc GR P B 1
H7C H 0.324659 0.931357 0.529820 0.063 Uiso 0.5 1 calc GR P B 1

loop_
_atom_site_aniso_label
_atom_site_aniso_U_11
_atom_site_aniso_U_22
_atom_site_aniso_U_33
_atom_site_aniso_U_23
_atom_site_aniso_U_13
_atom_site_aniso_U_12
Br1 0.02965(15) 0.04843(18) 0.02338(14) -0.01696(12) 0.00322(9) 0.00196(12)
N1 0.0171(9) 0.0612(15) 0.0144(9) 0.0006(10) -0.0007(7) 0.0116(10)
N2 0.0200(10) 0.0609(15) 0.0114(9) -0.0056(10) -0.0014(7) 0.0151(10)
C2 0.0147(10) 0.0462(15) 0.0146(11) 0.0046(10) -0.0022(8) 0.0008(10)
C1 0.0185(11) 0.0440(14) 0.0116(10) 0.0046(10) -0.0031(8) -0.0018(10)
C13 0.0278(12) 0.0357(13) 0.0165(11) 0.0066(10) -0.0040(9) -0.0042(11)
C11 0.0166(10) 0.0485(15) 0.0120(10) 0.0019(10) -0.0009(8) -0.0007(10)
C10 0.0186(11) 0.0453(15) 0.0110(10) 0.0005(10) 0.0001(8) -0.0027(11)
C3 0.0173(11) 0.0422(14) 0.0164(11) 0.0092(10) -0.0029(8) 0.0017(10)
C9 0.0161(11) 0.0469(15) 0.0162(11) -0.0041(10) 0.0026(8) 0.0007(11)
C8 0.0172(11) 0.0535(16) 0.0156(11) -0.0029(11) 0.0011(8) 0.0093(11)
C5 0.0171(11) 0.0597(18) 0.0169(11) 0.0036(11) -0.0017(9) 0.0103(12)
C6 0.0184(11) 0.0613(18) 0.0167(11) 0.0002(11) 0.0019(9) 0.0146(12)
C12 0.0171(11) 0.0505(16) 0.0400(15) 0.0233(13) -0.0039(10) 0.0008(11)
C4 0.0265(13) 0.0566(18) 0.0172(12) 0.0033(11) -0.0039(9) 0.0124(12)
O1 0.0269(17) 0.0258(16) 0.0167(15) -0.0015(13) 0.0006(12) 0.0108(14)
C7 0.073(4) 0.032(3) 0.022(3) 0.001(2) 0.010(3) 0.006(3)

loop_
_atom_type_symbol
_atom_type_description
_atom_type_scat_dispersion_real
_atom_type_scat_dispersion_imag
_atom_type_scat_source
C C 0.0033 0.0016 'International Tables Vol C Tables 4.2.6.8 and 6.1.1.4'
H H 0.0000 0.0000 'International Tables Vol C Tables 4.2.6.8 and 6.1.1.4'
Br Br -0.2901 2.4595 'International Tables Vol C Tables 4.2.6.8 and 6.1.1.4'
N N 0.0061 0.0033 'International Tables Vol C Tables 4.2.6.8 and 6.1.1.4'
O O 0.0106 0.0060 'International Tables Vol C Tables 4.2.6.8 and 6.1.1.4'

loop_
_geom_angle_atom_site_label_1
_geom_angle_atom_site_label_2
_geom_angle_atom_site_label_3
_geom_angle
_geom_angle_site_symmetry_1
_geom_angle_site_symmetry_3
C5 N1 C2 108.4(2) . .
C11 N2 H2 125(2) . .
C8 N2 H2 124(2) . .
C8 N2 C11 111.4(2) . .
N1 C2 C1 125.1(2) . .
N1 C2 C3 112.6(2) . .
C1 C2 C3 122.2(2) . .
C2 C1 H1 115.2 . .
C2 C1 C11 129.6(2) . 5_656
C11 C1 H1 115.2 5_656 .
H13A C13 H13B 109.5 . .
H13A C13 H13C 109.5 . .
H13B C13 H13C 109.5 . .
C3 C13 H13A 109.5 . .
C3 C13 H13B 109.5 . .
C3 C13 H13C 109.5 . .
N2 C11 C1 126.7(2) . 5_656
N2 C11 C10 106.3(2) . .
C1 C11 C10 127.0(2) 5_656 .
C11 C10 H10 126.1 . .
C9 C10 C11 107.8(2) . .
C9 C10 H10 126.1 . .
C2 C3 C4 100.59(18) . .
C13 C3 C2 114.29(19) . .
C13 C3 C12 110.22(19) . .
C13 C3 C4 112.5(2) . .
C12 C3 C2 107.8(2) . .
C12 C3 C4 111.0(2) . .
C10 C9 Br1 125.06(18) . .
C10 C9 C8 109.2(2) . .
C8 C9 Br1 125.79(18) . .
N2 C8 C9 105.3(2) . .
N2 C8 C6 125.4(2) . .
C6 C8 C9 129.3(2) . .
N1 C5 C6 125.5(2) . .
N1 C5 C4 112.5(2) . .
C6 C5 C4 122.0(2) . .
C8 C6 H6 116.3 . .
C5 C6 C8 127.3(2) . .
C5 C6 H6 116.3 . .
O1 C6 C8 117.6(2) . .
O1 C6 C5 114.6(2) . .
C3 C12 H12A 109.5 . .
C3 C12 H12B 109.5 . .
C3 C12 H12C 109.5 . .
H12A C12 H12B 109.5 . .
H12A C12 H12C 109.5 . .
H12B C12 H12C 109.5 . .
C3 C4 H4A 111.2 . .
C3 C4 H4B 111.2 . .
C5 C4 C3 102.9(2) . .
C5 C4 H4A 111.2 . .
C5 C4 H4B 111.2 . .
H4A C4 H4B 109.1 . .
C6 O1 C7 106.9(4) . .
O1 C7 H7A 109.5 . .
O1 C7 H7B 109.5 . .
O1 C7 H7C 109.5 . .
H7A C7 H7B 109.5 . .
H7A C7 H7C 109.5 . .
H7B C7 H7C 109.5 . .

loop_
_geom_bond_atom_site_label_1
_geom_bond_atom_site_label_2
_geom_bond_distance
_geom_bond_site_symmetry_2
Br1 C9 1.871(2) .
N1 C2 1.358(3) .
N1 C5 1.348(3) .
N2 H2 0.77(3) .
N2 C11 1.376(3) .
N2 C8 1.365(3) .
C2 C1 1.371(3) .
C2 C3 1.533(3) .
C1 H1 0.9500 .
C1 C11 1.393(3) 5_656
C13 H13A 0.9800 .
C13 H13B 0.9800 .
C13 H13C 0.9800 .
C13 C3 1.521(3) .
C11 C10 1.413(3) .
C10 H10 0.9500 .
C10 C9 1.364(3) .
C3 C12 1.528(3) .
C3 C4 1.534(4) .
C9 C8 1.423(3) .
C8 C6 1.400(3) .
C5 C6 1.387(3) .
C5 C4 1.513(3) .
C6 H6 0.9500 .
C6 O1 1.285(4) .
C12 H12A 0.9800 .
C12 H12B 0.9800 .
C12 H12C 0.9800 .
C4 H4A 0.9900 .
C4 H4B 0.9900 .
O1 C7 1.406(7) .
C7 H7A 0.9800 .
C7 H7B 0.9800 .
C7 H7C 0.9800 .

loop_
_geom_hbond_atom_site_label_D
_geom_hbond_atom_site_label_H
_geom_hbond_atom_site_label_A
_geom_hbond_distance_DH
_geom_hbond_distance_HA
_geom_hbond_distance_DA
_geom_hbond_angle_DHA
_geom_hbond_publ_flag
N2 H2 N1 0.77(3) 2.42(3) 2.926(3) 124(3) yes

loop_
_geom_torsion_atom_site_label_1
_geom_torsion_atom_site_label_2
_geom_torsion_atom_site_label_3
_geom_torsion_atom_site_label_4
_geom_torsion
_geom_torsion_site_symmetry_1
_geom_torsion_site_symmetry_4
Br1 C9 C8 N2 179.69(19) . .
Br1 C9 C8 C6 -0.7(4) . .
N1 C2 C1 C11 3.7(4) . 5_656
N1 C2 C3 C13 136.3(2) . .
N1 C2 C3 C12 -100.8(3) . .
N1 C2 C3 C4 15.5(3) . .
N1 C5 C6 C8 -1.0(5) . .
N1 C5 C6 O1 -172.6(3) . .
N1 C5 C4 C3 14.2(3) . .
N2 C11 C10 C9 -0.6(3) . .
N2 C8 C6 C5 1.2(5) . .
N2 C8 C6 O1 172.6(3) . .
C2 N1 C5 C6 175.9(3) . .
C2 N1 C5 C4 -4.6(3) . .
C2 C3 C4 C5 -16.2(2) . .
C1 C2 C3 C13 -47.7(3) . .
C1 C2 C3 C12 75.2(3) . .
C1 C2 C3 C4 -168.5(2) . .
C1 C11 C10 C9 176.6(2) 5_656 .
C13 C3 C4 C5 -138.3(2) . .
C11 N2 C8 C9 -0.4(3) . .
C11 N2 C8 C6 179.9(3) . .
C11 C10 C9 Br1 -179.33(18) . .
C11 C10 C9 C8 0.3(3) . .
C10 C9 C8 N2 0.1(3) . .
C10 C9 C8 C6 179.7(3) . .
C3 C2 C1 C11 -171.7(2) . 5_656
C9 C8 C6 C5 -178.3(3) . .
C9 C8 C6 O1 -7.0(5) . .
C8 N2 C11 C1 -176.6(2) . 5_656
C8 N2 C11 C10 0.6(3) . .
C8 C6 O1 C7 98.8(4) . .
C5 N1 C2 C1 176.8(2) . .
C5 N1 C2 C3 -7.4(3) . .
C5 C6 O1 C7 -88.7(4) . .
C6 C5 C4 C3 -166.3(3) . .
C12 C3 C4 C5 97.7(2) . .
C4 C5 C6 C8 179.5(3) . .
C4 C5 C6 O1 7.9(4) . .
